data_7106106
loop_
_publ_author_name
'Robin B. Bedford'
'Natalie Fey'
'Mairi F. Haddow'
'Rosalind F. Sankey'

_publ_section_title
;
 Remarkably reactive dihydroindoloindoles via palladium-catalysed
 dearomatisation
;
_journal_name_full Chem.Commun.
_journal_page_first 3649
_journal_paper_doi 10.1039/c0cc05033d
_journal_volume 47
_journal_year 2011
_chemical_formula_moiety 'C17 H18 N2'
_chemical_formula_sum 'C17 H18 N2'
_chemical_formula_weight 250.33
_chemical_name_systematic
;
?
;
_space_group_IT_number 2
_symmetry_cell_setting triclinic
_symmetry_space_group_name_Hall '-P 1'
_symmetry_space_group_name_H-M 'P -1'
_atom_sites_solution_hydrogens geom
_atom_sites_solution_primary direct
_atom_sites_solution_secondary difmap
_audit_creation_method SHELXL-97
_cell_angle_alpha 83.895(1)
_cell_angle_beta 89.499(1)
_cell_angle_gamma 76.898(1)
_cell_formula_units_Z 8
_cell_length_a 11.2164(4)
_cell_length_b 13.3376(5)
_cell_length_c 18.9472(7)
_cell_measurement_reflns_used 9916
_cell_measurement_temperature 100(2)
_cell_measurement_theta_max 27.51
_cell_measurement_theta_min 2.17
_cell_volume 2744.71(17)
_computing_cell_refinement 'Bruker Apex II'
_computing_data_collection 'Bruker Apex II'
_computing_data_reduction 'Bruker SAINT'
_computing_molecular_graphics 'Bruker ShelXTL'
_computing_publication_material 'Bruker ShelXTL'
_computing_structure_refinement 'SHELXL-97 (Sheldrick, 2008)'
_computing_structure_solution 'SHELXS-97 (Sheldrick, 2008)'
_diffrn_ambient_temperature 100(2)
_diffrn_measured_fraction_theta_full 0.994
_diffrn_measured_fraction_theta_max 0.994
_diffrn_measurement_device_type 'CCD area detector'
_diffrn_measurement_method 'phi and omega scans'
_diffrn_radiation_monochromator graphite
_diffrn_radiation_source 'fine-focus sealed tube'
_diffrn_radiation_type MoK\a
_diffrn_radiation_wavelength 0.71073
_diffrn_reflns_av_R_equivalents 0.0380
_diffrn_reflns_av_sigmaI/netI 0.0222
_diffrn_reflns_limit_h_max 14
_diffrn_reflns_limit_h_min -14
_diffrn_reflns_limit_k_max 17
_diffrn_reflns_limit_k_min -17
_diffrn_reflns_limit_l_max 24
_diffrn_reflns_limit_l_min -24
_diffrn_reflns_number 98242
_diffrn_reflns_theta_full 27.58
_diffrn_reflns_theta_max 27.58
_diffrn_reflns_theta_min 1.58
_exptl_absorpt_coefficient_mu 0.072
_exptl_absorpt_correction_T_max 0.7456
_exptl_absorpt_correction_T_min 0.6879
_exptl_absorpt_correction_type multi-scan
_exptl_absorpt_process_details 'SADABS V2008/1'
_exptl_crystal_colour yellow
_exptl_crystal_density_diffrn 1.212
_exptl_crystal_density_method 'not measured'
_exptl_crystal_description block
_exptl_crystal_F_000 1072
_exptl_crystal_size_max 0.45
_exptl_crystal_size_mid 0.32
_exptl_crystal_size_min 0.32
_refine_diff_density_max 0.357
_refine_diff_density_min -0.240
_refine_diff_density_rms 0.042
_refine_ls_extinction_method none
_refine_ls_goodness_of_fit_ref 1.027
_refine_ls_hydrogen_treatment mixed
_refine_ls_matrix_type full
_refine_ls_number_parameters 709
_refine_ls_number_reflns 12662
_refine_ls_number_restraints 0
_refine_ls_restrained_S_all 1.027
_refine_ls_R_factor_all 0.0507
_refine_ls_R_factor_gt 0.0419
_refine_ls_shift/su_max 0.001
_refine_ls_shift/su_mean 0.000
_refine_ls_structure_factor_coef Fsqd
_refine_ls_weighting_details 'calc w=1/[\s^2^(Fo^2^)+(0.0609P)^2^+0.8789P] where P=(Fo^2^+2Fc^2^)/3'
_refine_ls_weighting_scheme calc
_refine_ls_wR_factor_gt 0.1081
_refine_ls_wR_factor_ref 0.1150
_reflns_number_gt 10755
_reflns_number_total 12662
_reflns_threshold_expression >2sigma(I)
_cod_data_source_file c0cc05033d.txt
_cod_data_source_block rs3_27_2_0m
_cod_original_sg_symbol_Hall -P1
_cod_original_sg_symbol_H-M P-1
_cod_database_code 7106106

loop_
_symmetry_equiv_pos_as_xyz
'x, y, z'
'-x, -y, -z'

loop_
_atom_site_label
_atom_site_type_symbol
_atom_site_fract_x
_atom_site_fract_y
_atom_site_fract_z
_atom_site_U_iso_or_equiv
_atom_site_adp_type
_atom_site_occupancy
_atom_site_symmetry_multiplicity
_atom_site_calc_flag
_atom_site_refinement_flags
_atom_site_disorder_assembly
_atom_site_disorder_group
N1 N 0.30168(8) 0.82617(7) 0.08463(5) 0.01657(18) Uani 1 1 d . . .
N2 N 0.13730(8) 0.77310(7) 0.15447(5) 0.01528(18) Uani 1 1 d . . .
H1N H 0.0971(12) 0.8212(11) 0.1808(7) 0.018 Uiso 1 1 d . . .
C1 C 0.27167(9) 0.76858(8) 0.15000(5) 0.0148(2) Uani 1 1 d . . .
C2 C 0.31431(9) 0.76165(8) 0.03056(6) 0.0157(2) Uani 1 1 d . . .
C3 C 0.31166(10) 0.78842(9) -0.04240(6) 0.0197(2) Uani 1 1 d . . .
H3 H 0.2980 0.8588 -0.0618 0.024 Uiso 1 1 calc R . .
C4 C 0.32971(10) 0.70871(9) -0.08632(6) 0.0215(2) Uani 1 1 d . . .
H4 H 0.3273 0.7255 -0.1364 0.026 Uiso 1 1 calc R . .
C5 C 0.35112(10) 0.60556(9) -0.05846(6) 0.0209(2) Uani 1 1 d . . .
H5 H 0.3639 0.5526 -0.0894 0.025 Uiso 1 1 calc R . .
C6 C 0.35395(10) 0.57958(8) 0.01508(6) 0.0179(2) Uani 1 1 d . . .
H6 H 0.3692 0.5092 0.0346 0.021 Uiso 1 1 calc R . .
C7 C 0.33419(9) 0.65792(8) 0.05867(5) 0.0152(2) Uani 1 1 d . . .
C8 C 0.32755(10) 0.65177(8) 0.13908(5) 0.0157(2) Uani 1 1 d . . .
C9 C 0.22816(10) 0.59845(8) 0.16585(5) 0.0172(2) Uani 1 1 d . . .
C10 C 0.22894(12) 0.49390(9) 0.17765(6) 0.0244(2) Uani 1 1 d . . .
H10 H 0.3020 0.4431 0.1723 0.029 Uiso 1 1 calc R . .
C11 C 0.12065(14) 0.46461(10) 0.19744(7) 0.0306(3) Uani 1 1 d . . .
H11 H 0.1199 0.3933 0.2058 0.037 Uiso 1 1 calc R . .
C12 C 0.01387(13) 0.53923(10) 0.20494(7) 0.0292(3) Uani 1 1 d . . .
H12 H -0.0591 0.5181 0.2186 0.035 Uiso 1 1 calc R . .
C13 C 0.01199(11) 0.64437(9) 0.19283(6) 0.0224(2) Uani 1 1 d . . .
H13 H -0.0612 0.6952 0.1977 0.027 Uiso 1 1 calc R . .
C14 C 0.12059(10) 0.67255(8) 0.17347(5) 0.0166(2) Uani 1 1 d . . .
C15 C 0.24247(11) 0.93481(8) 0.06887(6) 0.0229(2) Uani 1 1 d . . .
H15A H 0.2855 0.9660 0.0303 0.034 Uiso 1 1 calc R . .
H15B H 0.2448 0.9705 0.1113 0.034 Uiso 1 1 calc R . .
H15C H 0.1572 0.9413 0.0544 0.034 Uiso 1 1 calc R . .
C16 C 0.31699(10) 0.80665(9) 0.21531(6) 0.0210(2) Uani 1 1 d . . .
H16A H 0.4046 0.8047 0.2109 0.031 Uiso 1 1 calc R . .
H16B H 0.3036 0.7620 0.2577 0.031 Uiso 1 1 calc R . .
H16C H 0.2720 0.8779 0.2194 0.031 Uiso 1 1 calc R . .
C17 C 0.45344(10) 0.60518(9) 0.17360(6) 0.0228(2) Uani 1 1 d . . .
H17A H 0.4476 0.6064 0.2252 0.034 Uiso 1 1 calc R . .
H17B H 0.5118 0.6458 0.1551 0.034 Uiso 1 1 calc R . .
H17C H 0.4816 0.5335 0.1626 0.034 Uiso 1 1 calc R . .
N3 N 0.95647(9) 0.25481(7) 0.38598(5) 0.0201(2) Uani 1 1 d . . .
N4 N 0.95944(9) 0.32594(8) 0.50005(6) 0.0241(2) Uani 1 1 d . . .
H2N H 1.0350(14) 0.3167(11) 0.5184(8) 0.029 Uiso 1 1 d . . .
C18 C 0.94038(10) 0.23766(8) 0.46320(6) 0.0181(2) Uani 1 1 d . . .
C19 C 0.84484(10) 0.30146(8) 0.35353(6) 0.0170(2) Uani 1 1 d . . .
C20 C 0.82213(11) 0.34723(9) 0.28371(6) 0.0226(2) Uani 1 1 d . . .
H20 H 0.8875 0.3520 0.2523 0.027 Uiso 1 1 calc R . .
C21 C 0.70096(12) 0.38557(9) 0.26152(6) 0.0274(3) Uani 1 1 d . . .
H21 H 0.6839 0.4170 0.2142 0.033 Uiso 1 1 calc R . .
C22 C 0.60469(12) 0.37901(10) 0.30662(7) 0.0289(3) Uani 1 1 d . . .
H22 H 0.5227 0.4055 0.2902 0.035 Uiso 1 1 calc R . .
C23 C 0.62861(11) 0.33328(9) 0.37650(6) 0.0234(2) Uani 1 1 d . . .
H23 H 0.5631 0.3284 0.4078 0.028 Uiso 1 1 calc R . .
C24 C 0.74823(10) 0.29533(8) 0.39947(5) 0.0165(2) Uani 1 1 d . . .
C25 C 0.79867(10) 0.24273(8) 0.47168(5) 0.0166(2) Uani 1 1 d . . .
C26 C 0.76334(11) 0.31239(8) 0.53009(5) 0.0195(2) Uani 1 1 d . . .
C27 C 0.65463(12) 0.33597(10) 0.56633(6) 0.0270(3) Uani 1 1 d . . .
H27 H 0.5883 0.3062 0.5561 0.032 Uiso 1 1 calc R . .
C28 C 0.64413(14) 0.40426(10) 0.61822(7) 0.0344(3) Uani 1 1 d . . .
H28 H 0.5700 0.4214 0.6434 0.041 Uiso 1 1 calc R . .
C29 C 0.74136(15) 0.44699(10) 0.63308(6) 0.0350(3) Uani 1 1 d . . .
H29 H 0.7335 0.4922 0.6692 0.042 Uiso 1 1 calc R . .
C30 C 0.85058(13) 0.42492(9) 0.59611(7) 0.0300(3) Uani 1 1 d . . .
H30 H 0.9164 0.4556 0.6059 0.036 Uiso 1 1 calc R . .
C31 C 0.86080(11) 0.35667(8) 0.54437(6) 0.0220(2) Uani 1 1 d . . .
C32 C 1.06698(12) 0.28282(12) 0.35932(8) 0.0355(3) Uani 1 1 d . . .
H32A H 1.0765 0.2704 0.3093 0.053 Uiso 1 1 calc R . .
H32B H 1.1377 0.2408 0.3869 0.053 Uiso 1 1 calc R . .
H32C H 1.0617 0.3563 0.3637 0.053 Uiso 1 1 calc R . .
C33 C 1.02665(11) 0.13752(9) 0.49284(6) 0.0243(2) Uani 1 1 d . . .
H33A H 1.0155 0.0811 0.4662 0.036 Uiso 1 1 calc R . .
H33B H 1.0088 0.1217 0.5430 0.036 Uiso 1 1 calc R . .
H33C H 1.1114 0.1450 0.4885 0.036 Uiso 1 1 calc R . .
C34 C 0.76379(12) 0.13833(9) 0.48779(6) 0.0242(2) Uani 1 1 d . . .
H34A H 0.7990 0.1050 0.5339 0.036 Uiso 1 1 calc R . .
H34B H 0.7956 0.0939 0.4507 0.036 Uiso 1 1 calc R . .
H34C H 0.6744 0.1492 0.4891 0.036 Uiso 1 1 calc R . .
N5 N 0.68112(8) 0.67087(7) 0.40088(5) 0.01774(19) Uani 1 1 d . . .
N6 N 0.86226(8) 0.71926(7) 0.34791(5) 0.01642(18) Uani 1 1 d . . .
H3N H 0.9099(13) 0.6680(11) 0.3265(7) 0.020 Uiso 1 1 d . . .
C35 C 0.72737(9) 0.72989(8) 0.34135(5) 0.0159(2) Uani 1 1 d . . .
C36 C 0.66545(9) 0.73052(8) 0.45781(6) 0.0168(2) Uani 1 1 d . . .
C37 C 0.65314(10) 0.69862(9) 0.52926(6) 0.0209(2) Uani 1 1 d . . .
H37 H 0.6603 0.6276 0.5455 0.025 Uiso 1 1 calc R . .
C38 C 0.62993(10) 0.77442(10) 0.57635(6) 0.0229(2) Uani 1 1 d . . .
H38 H 0.6202 0.7544 0.6253 0.027 Uiso 1 1 calc R . .
C39 C 0.62078(10) 0.87806(9) 0.55331(6) 0.0219(2) Uani 1 1 d . . .
H39 H 0.6047 0.9282 0.5863 0.026 Uiso 1 1 calc R . .
C40 C 0.63533(10) 0.90886(9) 0.48132(6) 0.0184(2) Uani 1 1 d . . .
H40 H 0.6294 0.9797 0.4651 0.022 Uiso 1 1 calc R . .
C41 C 0.65842(9) 0.83474(8) 0.43441(5) 0.0157(2) Uani 1 1 d . . .
C42 C 0.67565(10) 0.84633(8) 0.35443(5) 0.0155(2) Uani 1 1 d . . .
C43 C 0.78189(10) 0.89518(8) 0.33338(5) 0.0169(2) Uani 1 1 d . . .
C44 C 0.78779(11) 0.99797(9) 0.32082(6) 0.0215(2) Uani 1 1 d . . .
H44 H 0.7160 1.0514 0.3227 0.026 Uiso 1 1 calc R . .
C45 C 0.90076(12) 1.02232(9) 0.30533(6) 0.0262(3) Uani 1 1 d . . .
H45 H 0.9060 1.0926 0.2966 0.031 Uiso 1 1 calc R . .
C46 C 1.00535(11) 0.94352(10) 0.30272(6) 0.0249(2) Uani 1 1 d . . .
H46 H 1.0816 0.9610 0.2924 0.030 Uiso 1 1 calc R . .
C47 C 1.00096(10) 0.83940(9) 0.31494(6) 0.0206(2) Uani 1 1 d . . .
H47 H 1.0726 0.7859 0.3128 0.025 Uiso 1 1 calc R . .
C48 C 0.88773(10) 0.81675(8) 0.33040(5) 0.0168(2) Uani 1 1 d . . .
C49 C 0.73238(12) 0.55994(9) 0.41411(7) 0.0257(2) Uani 1 1 d . . .
H49A H 0.8172 0.5478 0.4313 0.039 Uiso 1 1 calc R . .
H49B H 0.7306 0.5280 0.3700 0.039 Uiso 1 1 calc R . .
H49C H 0.6839 0.5293 0.4500 0.039 Uiso 1 1 calc R . .
C50 C 0.69284(11) 0.70030(9) 0.27021(6) 0.0212(2) Uani 1 1 d . . .
H50A H 0.7363 0.6290 0.2649 0.032 Uiso 1 1 calc R . .
H50B H 0.7157 0.7473 0.2318 0.032 Uiso 1 1 calc R . .
H50C H 0.6043 0.7055 0.2681 0.032 Uiso 1 1 calc R . .
C51 C 0.55412(10) 0.89877(9) 0.31656(6) 0.0213(2) Uani 1 1 d . . .
H51A H 0.5283 0.9701 0.3286 0.032 Uiso 1 1 calc R . .
H51B H 0.4917 0.8605 0.3317 0.032 Uiso 1 1 calc R . .
H51C H 0.5645 0.8993 0.2651 0.032 Uiso 1 1 calc R . .
N7 N 0.90532(9) 0.82633(7) 0.91219(5) 0.0209(2) Uani 1 1 d . . .
N8 N 0.93365(9) 0.81535(8) 1.03860(5) 0.0240(2) Uani 1 1 d . . .
H4N H 1.0003(14) 0.8026(11) 1.0626(8) 0.029 Uiso 1 1 d . . .
C52 C 0.91373(10) 0.75841(8) 0.98023(6) 0.0194(2) Uani 1 1 d . . .
C53 C 0.80741(10) 0.81861(8) 0.87176(6) 0.0200(2) Uani 1 1 d . . .
C54 C 0.78148(12) 0.85292(9) 0.80032(6) 0.0259(3) Uani 1 1 d . . .
H54 H 0.8362 0.8841 0.7719 0.031 Uiso 1 1 calc R . .
C55 C 0.67186(13) 0.83985(10) 0.77187(7) 0.0325(3) Uani 1 1 d . . .
H55 H 0.6519 0.8633 0.7234 0.039 Uiso 1 1 calc R . .
C56 C 0.59205(12) 0.79377(11) 0.81240(7) 0.0324(3) Uani 1 1 d . . .
H56 H 0.5184 0.7856 0.7917 0.039 Uiso 1 1 calc R . .
C57 C 0.61982(11) 0.75888(10) 0.88427(7) 0.0266(3) Uani 1 1 d . . .
H57 H 0.5656 0.7268 0.9125 0.032 Uiso 1 1 calc R . .
C58 C 0.72674(10) 0.77186(8) 0.91320(6) 0.0195(2) Uani 1 1 d . . .
C59 C 0.77761(10) 0.74515(8) 0.98817(6) 0.0187(2) Uani 1 1 d . . .
C60 C 0.72633(10) 0.82711(8) 1.03770(6) 0.0183(2) Uani 1 1 d . . .
C61 C 0.60680(11) 0.86606(9) 1.05629(6) 0.0230(2) Uani 1 1 d . . .
H61 H 0.5414 0.8453 1.0348 0.028 Uiso 1 1 calc R . .
C62 C 0.58327(12) 0.93641(10) 1.10717(6) 0.0261(3) Uani 1 1 d . . .
H62 H 0.5014 0.9653 1.1195 0.031 Uiso 1 1 calc R . .
C63 C 0.68018(12) 0.96389(9) 1.13966(6) 0.0242(2) Uani 1 1 d . . .
H63 H 0.6635 1.0100 1.1753 0.029 Uiso 1 1 calc R . .
C64 C 0.80098(11) 0.92539(9) 1.12117(6) 0.0223(2) Uani 1 1 d . . .
H64 H 0.8665 0.9444 1.1438 0.027 Uiso 1 1 calc R . .
C65 C 0.82327(10) 0.85822(8) 1.06860(6) 0.0191(2) Uani 1 1 d . . .
C66 C 1.01084(11) 0.85768(10) 0.88151(7) 0.0291(3) Uani 1 1 d . . .
H66A H 1.0562 0.8035 0.8540 0.044 Uiso 1 1 calc R . .
H66B H 1.0639 0.8686 0.9194 0.044 Uiso 1 1 calc R . .
H66C H 0.9842 0.9222 0.8502 0.044 Uiso 1 1 calc R . .
C67 C 1.01310(11) 0.66015(9) 0.97811(7) 0.0265(3) Uani 1 1 d . . .
H67A H 1.0930 0.6780 0.9726 0.040 Uiso 1 1 calc R . .
H67B H 0.9974 0.6241 0.9379 0.040 Uiso 1 1 calc R . .
H67C H 1.0130 0.6150 1.0224 0.040 Uiso 1 1 calc R . .
C68 C 0.76545(12) 0.63884(9) 1.02244(7) 0.0281(3) Uani 1 1 d . . .
H68A H 0.6786 0.6389 1.0289 0.042 Uiso 1 1 calc R . .
H68B H 0.8078 0.6237 1.0687 0.042 Uiso 1 1 calc R . .
H68C H 0.8021 0.5858 0.9917 0.042 Uiso 1 1 calc R . .

loop_
_atom_site_aniso_label
_atom_site_aniso_U_11
_atom_site_aniso_U_22
_atom_site_aniso_U_33
_atom_site_aniso_U_23
_atom_site_aniso_U_13
_atom_site_aniso_U_12
N1 0.0176(4) 0.0144(4) 0.0180(4) -0.0019(3) 0.0016(3) -0.0042(3)
N2 0.0147(4) 0.0146(4) 0.0165(4) -0.0032(3) 0.0016(3) -0.0026(3)
C1 0.0141(5) 0.0141(5) 0.0158(5) -0.0019(4) -0.0009(4) -0.0018(4)
C2 0.0111(4) 0.0184(5) 0.0179(5) -0.0026(4) 0.0012(4) -0.0038(4)
C3 0.0179(5) 0.0214(5) 0.0192(5) 0.0022(4) 0.0017(4) -0.0057(4)
C4 0.0190(5) 0.0307(6) 0.0146(5) -0.0014(4) 0.0027(4) -0.0057(4)
C5 0.0180(5) 0.0273(6) 0.0177(5) -0.0083(4) 0.0021(4) -0.0033(4)
C6 0.0154(5) 0.0181(5) 0.0191(5) -0.0030(4) -0.0001(4) -0.0009(4)
C7 0.0117(4) 0.0184(5) 0.0150(5) -0.0018(4) -0.0004(4) -0.0021(4)
C8 0.0179(5) 0.0139(5) 0.0140(5) -0.0028(4) -0.0013(4) -0.0005(4)
C9 0.0235(5) 0.0164(5) 0.0115(5) -0.0015(4) 0.0004(4) -0.0045(4)
C10 0.0377(7) 0.0166(5) 0.0174(5) -0.0011(4) 0.0029(5) -0.0035(5)
C11 0.0522(8) 0.0197(6) 0.0239(6) -0.0020(5) 0.0083(5) -0.0169(6)
C12 0.0387(7) 0.0309(7) 0.0239(6) -0.0043(5) 0.0097(5) -0.0201(6)
C13 0.0254(6) 0.0256(6) 0.0182(5) -0.0040(4) 0.0048(4) -0.0092(5)
C14 0.0221(5) 0.0173(5) 0.0109(4) -0.0019(4) 0.0001(4) -0.0055(4)
C15 0.0273(6) 0.0146(5) 0.0259(6) -0.0010(4) 0.0005(5) -0.0038(4)
C16 0.0214(5) 0.0208(5) 0.0210(5) -0.0071(4) -0.0035(4) -0.0032(4)
C17 0.0206(5) 0.0246(6) 0.0192(5) -0.0042(4) -0.0048(4) 0.0043(4)
N3 0.0179(5) 0.0220(5) 0.0195(5) -0.0004(4) 0.0020(4) -0.0034(4)
N4 0.0211(5) 0.0202(5) 0.0319(5) -0.0095(4) -0.0059(4) -0.0033(4)
C18 0.0195(5) 0.0158(5) 0.0189(5) -0.0028(4) -0.0022(4) -0.0031(4)
C19 0.0210(5) 0.0126(5) 0.0177(5) -0.0031(4) -0.0001(4) -0.0039(4)
C20 0.0323(6) 0.0173(5) 0.0175(5) -0.0023(4) 0.0036(4) -0.0040(5)
C21 0.0408(7) 0.0224(6) 0.0161(5) -0.0022(4) -0.0076(5) -0.0010(5)
C22 0.0263(6) 0.0298(6) 0.0281(6) -0.0058(5) -0.0115(5) 0.0001(5)
C23 0.0200(5) 0.0268(6) 0.0241(6) -0.0049(5) -0.0012(4) -0.0056(5)
C24 0.0206(5) 0.0142(5) 0.0153(5) -0.0034(4) -0.0012(4) -0.0046(4)
C25 0.0192(5) 0.0152(5) 0.0155(5) -0.0014(4) -0.0003(4) -0.0040(4)
C26 0.0283(6) 0.0154(5) 0.0126(5) 0.0004(4) -0.0014(4) -0.0009(4)
C27 0.0355(7) 0.0245(6) 0.0187(5) 0.0006(4) 0.0058(5) -0.0033(5)
C28 0.0500(8) 0.0286(7) 0.0182(6) -0.0014(5) 0.0104(5) 0.0033(6)
C29 0.0621(9) 0.0207(6) 0.0145(5) -0.0040(4) -0.0060(6) 0.0078(6)
C30 0.0428(7) 0.0186(6) 0.0250(6) -0.0054(5) -0.0152(5) 0.0028(5)
C31 0.0292(6) 0.0149(5) 0.0190(5) -0.0010(4) -0.0079(4) 0.0011(4)
C32 0.0216(6) 0.0456(8) 0.0382(7) 0.0014(6) 0.0067(5) -0.0085(6)
C33 0.0260(6) 0.0199(6) 0.0239(6) -0.0033(4) -0.0064(5) 0.0015(5)
C34 0.0310(6) 0.0179(5) 0.0253(6) -0.0016(4) 0.0045(5) -0.0092(5)
N5 0.0202(4) 0.0146(4) 0.0190(4) -0.0018(3) 0.0025(3) -0.0052(3)
N6 0.0145(4) 0.0161(4) 0.0185(4) -0.0032(3) 0.0012(3) -0.0024(3)
C35 0.0151(5) 0.0157(5) 0.0168(5) -0.0021(4) -0.0004(4) -0.0033(4)
C36 0.0133(5) 0.0186(5) 0.0188(5) -0.0025(4) 0.0007(4) -0.0041(4)
C37 0.0192(5) 0.0225(5) 0.0205(5) 0.0022(4) 0.0018(4) -0.0058(4)
C38 0.0194(5) 0.0329(6) 0.0162(5) -0.0012(4) 0.0024(4) -0.0065(5)
C39 0.0185(5) 0.0286(6) 0.0189(5) -0.0080(4) 0.0021(4) -0.0033(4)
C40 0.0151(5) 0.0194(5) 0.0205(5) -0.0041(4) 0.0006(4) -0.0029(4)
C41 0.0127(5) 0.0182(5) 0.0157(5) -0.0011(4) -0.0001(4) -0.0027(4)
C42 0.0170(5) 0.0140(5) 0.0154(5) -0.0023(4) -0.0004(4) -0.0026(4)
C43 0.0211(5) 0.0184(5) 0.0119(5) -0.0021(4) 0.0005(4) -0.0054(4)
C44 0.0290(6) 0.0183(5) 0.0172(5) -0.0026(4) 0.0033(4) -0.0050(4)
C45 0.0392(7) 0.0222(6) 0.0215(6) -0.0036(4) 0.0068(5) -0.0155(5)
C46 0.0289(6) 0.0317(6) 0.0195(5) -0.0054(5) 0.0069(5) -0.0171(5)
C47 0.0205(5) 0.0264(6) 0.0160(5) -0.0043(4) 0.0032(4) -0.0072(4)
C48 0.0208(5) 0.0189(5) 0.0115(5) -0.0022(4) 0.0002(4) -0.0059(4)
C49 0.0329(6) 0.0150(5) 0.0289(6) -0.0019(4) 0.0031(5) -0.0050(5)
C50 0.0222(5) 0.0226(5) 0.0198(5) -0.0072(4) -0.0024(4) -0.0043(4)
C51 0.0199(5) 0.0226(6) 0.0190(5) -0.0018(4) -0.0024(4) 0.0004(4)
N7 0.0193(5) 0.0211(5) 0.0226(5) 0.0009(4) -0.0022(4) -0.0066(4)
N8 0.0182(5) 0.0282(5) 0.0256(5) -0.0068(4) -0.0071(4) -0.0034(4)
C52 0.0177(5) 0.0178(5) 0.0226(5) -0.0005(4) -0.0032(4) -0.0046(4)
C53 0.0210(5) 0.0156(5) 0.0223(5) -0.0052(4) -0.0023(4) -0.0005(4)
C54 0.0321(6) 0.0218(6) 0.0219(6) -0.0039(4) -0.0006(5) -0.0013(5)
C55 0.0379(7) 0.0316(7) 0.0238(6) -0.0090(5) -0.0108(5) 0.0038(6)
C56 0.0256(6) 0.0363(7) 0.0350(7) -0.0159(6) -0.0119(5) -0.0003(5)
C57 0.0201(6) 0.0279(6) 0.0330(6) -0.0127(5) -0.0017(5) -0.0036(5)
C58 0.0181(5) 0.0172(5) 0.0226(5) -0.0066(4) -0.0021(4) -0.0006(4)
C59 0.0176(5) 0.0159(5) 0.0231(5) -0.0018(4) -0.0020(4) -0.0051(4)
C60 0.0229(5) 0.0171(5) 0.0158(5) 0.0018(4) -0.0008(4) -0.0077(4)
C61 0.0220(6) 0.0278(6) 0.0215(5) -0.0020(4) 0.0017(4) -0.0105(5)
C62 0.0256(6) 0.0295(6) 0.0230(6) -0.0026(5) 0.0068(5) -0.0066(5)
C63 0.0362(7) 0.0214(6) 0.0156(5) -0.0004(4) 0.0031(5) -0.0083(5)
C64 0.0292(6) 0.0209(5) 0.0175(5) 0.0018(4) -0.0052(4) -0.0090(5)
C65 0.0220(5) 0.0171(5) 0.0178(5) 0.0038(4) -0.0038(4) -0.0060(4)
C66 0.0231(6) 0.0332(7) 0.0314(6) 0.0019(5) 0.0027(5) -0.0098(5)
C67 0.0219(6) 0.0234(6) 0.0314(6) -0.0015(5) -0.0022(5) 0.0000(5)
C68 0.0306(6) 0.0201(6) 0.0355(7) -0.0004(5) 0.0010(5) -0.0108(5)

loop_
_atom_type_symbol
_atom_type_description
_atom_type_scat_dispersion_real
_atom_type_scat_dispersion_imag
_atom_type_scat_source
C C 0.0033 0.0016 'International Tables Vol C Tables 4.2.6.8 and 6.1.1.4'
H H 0.0000 0.0000 'International Tables Vol C Tables 4.2.6.8 and 6.1.1.4'
N N 0.0061 0.0033 'International Tables Vol C Tables 4.2.6.8 and 6.1.1.4'

loop_
_geom_angle_atom_site_label_1
_geom_angle_atom_site_label_2
_geom_angle_atom_site_label_3
_geom_angle
_geom_angle_site_symmetry_1
_geom_angle_site_symmetry_3
_geom_angle_publ_flag
C2 N1 C15 119.14(9) . . ?
C2 N1 C1 108.28(8) . . ?
C15 N1 C1 119.47(9) . . ?
C14 N2 C1 108.67(8) . . ?
C14 N2 H1N 115.3(9) . . ?
C1 N2 H1N 113.7(9) . . ?
N1 C1 N2 111.63(8) . . ?
N1 C1 C16 111.40(9) . . ?
N2 C1 C16 110.62(9) . . ?
N1 C1 C8 103.98(8) . . ?
N2 C1 C8 102.92(8) . . ?
C16 C1 C8 115.89(8) . . ?
C3 C2 N1 128.64(10) . . ?
C3 C2 C7 120.61(10) . . ?
N1 C2 C7 110.74(9) . . ?
C2 C3 C4 117.99(10) . . ?
C2 C3 H3 121.0 . . ?
C4 C3 H3 121.0 . . ?
C5 C4 C3 121.46(10) . . ?
C5 C4 H4 119.3 . . ?
C3 C4 H4 119.3 . . ?
C4 C5 C6 120.01(10) . . ?
C4 C5 H5 120.0 . . ?
C6 C5 H5 120.0 . . ?
C7 C6 C5 118.81(10) . . ?
C7 C6 H6 120.6 . . ?
C5 C6 H6 120.6 . . ?
C6 C7 C2 121.11(10) . . ?
C6 C7 C8 129.60(10) . . ?
C2 C7 C8 109.29(9) . . ?
C9 C8 C7 110.74(8) . . ?
C9 C8 C17 114.41(9) . . ?
C7 C8 C17 111.16(9) . . ?
C9 C8 C1 102.94(8) . . ?
C7 C8 C1 101.11(8) . . ?
C17 C8 C1 115.47(9) . . ?
C10 C9 C14 120.26(11) . . ?
C10 C9 C8 130.23(10) . . ?
C14 C9 C8 109.33(9) . . ?
C9 C10 C11 118.88(11) . . ?
C9 C10 H10 120.6 . . ?
C11 C10 H10 120.6 . . ?
C12 C11 C10 120.36(11) . . ?
C12 C11 H11 119.8 . . ?
C10 C11 H11 119.8 . . ?
C11 C12 C13 121.20(12) . . ?
C11 C12 H12 119.4 . . ?
C13 C12 H12 119.4 . . ?
C14 C13 C12 117.88(11) . . ?
C14 C13 H13 121.1 . . ?
C12 C13 H13 121.1 . . ?
C13 C14 C9 121.41(10) . . ?
C13 C14 N2 127.18(10) . . ?
C9 C14 N2 111.26(9) . . ?
N1 C15 H15A 109.5 . . ?
N1 C15 H15B 109.5 . . ?
H15A C15 H15B 109.5 . . ?
N1 C15 H15C 109.5 . . ?
H15A C15 H15C 109.5 . . ?
H15B C15 H15C 109.5 . . ?
C1 C16 H16A 109.5 . . ?
C1 C16 H16B 109.5 . . ?
H16A C16 H16B 109.5 . . ?
C1 C16 H16C 109.5 . . ?
H16A C16 H16C 109.5 . . ?
H16B C16 H16C 109.5 . . ?
C8 C17 H17A 109.5 . . ?
C8 C17 H17B 109.5 . . ?
H17A C17 H17B 109.5 . . ?
C8 C17 H17C 109.5 . . ?
H17A C17 H17C 109.5 . . ?
H17B C17 H17C 109.5 . . ?
C19 N3 C32 119.99(10) . . ?
C19 N3 C18 109.50(9) . . ?
C32 N3 C18 119.26(10) . . ?
C31 N4 C18 109.34(9) . . ?
C31 N4 H2N 117.7(9) . . ?
C18 N4 H2N 113.8(9) . . ?
N3 C18 N4 112.06(9) . . ?
N3 C18 C33 109.55(9) . . ?
N4 C18 C33 110.83(9) . . ?
N3 C18 C25 104.21(8) . . ?
N4 C18 C25 103.59(9) . . ?
C33 C18 C25 116.39(9) . . ?
N3 C19 C24 111.28(9) . . ?
N3 C19 C20 128.09(10) . . ?
C24 C19 C20 120.59(10) . . ?
C21 C20 C19 118.08(11) . . ?
C21 C20 H20 121.0 . . ?
C19 C20 H20 121.0 . . ?
C22 C21 C20 121.64(11) . . ?
C22 C21 H21 119.2 . . ?
C20 C21 H21 119.2 . . ?
C21 C22 C23 119.75(11) . . ?
C21 C22 H22 120.1 . . ?
C23 C22 H22 120.1 . . ?
C24 C23 C22 119.36(11) . . ?
C24 C23 H23 120.3 . . ?
C22 C23 H23 120.3 . . ?
C23 C24 C19 120.57(10) . . ?
C23 C24 C25 129.84(10) . . ?
C19 C24 C25 109.59(9) . . ?
C26 C25 C24 112.31(9) . . ?
C26 C25 C34 112.80(9) . . ?
C24 C25 C34 110.86(9) . . ?
C26 C25 C18 102.97(8) . . ?
C24 C25 C18 101.64(8) . . ?
C34 C25 C18 115.60(9) . . ?
C27 C26 C31 120.85(11) . . ?
C27 C26 C25 129.83(11) . . ?
C31 C26 C25 109.30(10) . . ?
C26 C27 C28 118.88(13) . . ?
C26 C27 H27 120.6 . . ?
C28 C27 H27 120.6 . . ?
C29 C28 C27 120.26(13) . . ?
C29 C28 H28 119.9 . . ?
C27 C28 H28 119.9 . . ?
C28 C29 C30 121.27(11) . . ?
C28 C29 H29 119.4 . . ?
C30 C29 H29 119.4 . . ?
C31 C30 C29 118.32(13) . . ?
C31 C30 H30 120.8 . . ?
C29 C30 H30 120.8 . . ?
C30 C31 N4 127.99(12) . . ?
C30 C31 C26 120.40(12) . . ?
N4 C31 C26 111.57(10) . . ?
N3 C32 H32A 109.5 . . ?
N3 C32 H32B 109.5 . . ?
H32A C32 H32B 109.5 . . ?
N3 C32 H32C 109.5 . . ?
H32A C32 H32C 109.5 . . ?
H32B C32 H32C 109.5 . . ?
C18 C33 H33A 109.5 . . ?
C18 C33 H33B 109.5 . . ?
H33A C33 H33B 109.5 . . ?
C18 C33 H33C 109.5 . . ?
H33A C33 H33C 109.5 . . ?
H33B C33 H33C 109.5 . . ?
C25 C34 H34A 109.5 . . ?
C25 C34 H34B 109.5 . . ?
H34A C34 H34B 109.5 . . ?
C25 C34 H34C 109.5 . . ?
H34A C34 H34C 109.5 . . ?
H34B C34 H34C 109.5 . . ?
C36 N5 C49 119.15(9) . . ?
C36 N5 C35 107.61(8) . . ?
C49 N5 C35 118.76(9) . . ?
C48 N6 C35 108.47(8) . . ?
C48 N6 H3N 114.6(9) . . ?
C35 N6 H3N 116.4(9) . . ?
N5 C35 N6 111.45(8) . . ?
N5 C35 C50 111.73(9) . . ?
N6 C35 C50 111.27(9) . . ?
N5 C35 C42 104.11(8) . . ?
N6 C35 C42 102.19(8) . . ?
C50 C35 C42 115.56(9) . . ?
C37 C36 N5 128.27(10) . . ?
C37 C36 C41 120.85(10) . . ?
N5 C36 C41 110.85(9) . . ?
C36 C37 C38 117.85(10) . . ?
C36 C37 H37 121.1 . . ?
C38 C37 H37 121.1 . . ?
C39 C38 C37 121.56(10) . . ?
C39 C38 H38 119.2 . . ?
C37 C38 H38 119.2 . . ?
C38 C39 C40 119.94(10) . . ?
C38 C39 H39 120.0 . . ?
C40 C39 H39 120.0 . . ?
C41 C40 C39 118.99(10) . . ?
C41 C40 H40 120.5 . . ?
C39 C40 H40 120.5 . . ?
C40 C41 C36 120.78(10) . . ?
C40 C41 C42 130.02(10) . . ?
C36 C41 C42 109.17(9) . . ?
C43 C42 C41 112.39(8) . . ?
C43 C42 C51 114.95(9) . . ?
C41 C42 C51 110.29(9) . . ?
C43 C42 C35 102.39(8) . . ?
C41 C42 C35 100.52(8) . . ?
C51 C42 C35 115.25(8) . . ?
C44 C43 C48 120.22(10) . . ?
C44 C43 C42 130.87(10) . . ?
C48 C43 C42 108.86(9) . . ?
C43 C44 C45 119.20(11) . . ?
C43 C44 H44 120.4 . . ?
C45 C44 H44 120.4 . . ?
C46 C45 C44 119.96(11) . . ?
C46 C45 H45 120.0 . . ?
C44 C45 H45 120.0 . . ?
C45 C46 C47 121.59(11) . . ?
C45 C46 H46 119.2 . . ?
C47 C46 H46 119.2 . . ?
C48 C47 C46 117.59(11) . . ?
C48 C47 H47 121.2 . . ?
C46 C47 H47 121.2 . . ?
C47 C48 C43 121.44(10) . . ?
C47 C48 N6 127.69(10) . . ?
C43 C48 N6 110.80(9) . . ?
N5 C49 H49A 109.5 . . ?
N5 C49 H49B 109.5 . . ?
H49A C49 H49B 109.5 . . ?
N5 C49 H49C 109.5 . . ?
H49A C49 H49C 109.5 . . ?
H49B C49 H49C 109.5 . . ?
C35 C50 H50A 109.5 . . ?
C35 C50 H50B 109.5 . . ?
H50A C50 H50B 109.5 . . ?
C35 C50 H50C 109.5 . . ?
H50A C50 H50C 109.5 . . ?
H50B C50 H50C 109.5 . . ?
C42 C51 H51A 109.5 . . ?
C42 C51 H51B 109.5 . . ?
H51A C51 H51B 109.5 . . ?
C42 C51 H51C 109.5 . . ?
H51A C51 H51C 109.5 . . ?
H51B C51 H51C 109.5 . . ?
C53 N7 C66 122.38(10) . . ?
C53 N7 C52 110.90(9) . . ?
C66 N7 C52 121.71(9) . . ?
C65 N8 C52 110.49(9) . . ?
C65 N8 H4N 120.7(10) . . ?
C52 N8 H4N 123.7(10) . . ?
N8 C52 N7 109.79(9) . . ?
N8 C52 C67 111.58(9) . . ?
N7 C52 C67 111.30(10) . . ?
N8 C52 C59 105.26(9) . . ?
N7 C52 C59 101.40(8) . . ?
C67 C52 C59 116.86(9) . . ?
N7 C53 C54 128.63(11) . . ?
N7 C53 C58 110.49(10) . . ?
C54 C53 C58 120.85(11) . . ?
C53 C54 C55 117.67(12) . . ?
C53 C54 H54 121.2 . . ?
C55 C54 H54 121.2 . . ?
C56 C55 C54 121.76(12) . . ?
C56 C55 H55 119.1 . . ?
C54 C55 H55 119.1 . . ?
C55 C56 C57 119.94(11) . . ?
C55 C56 H56 120.0 . . ?
C57 C56 H56 120.0 . . ?
C58 C57 C56 119.04(12) . . ?
C58 C57 H57 120.5 . . ?
C56 C57 H57 120.5 . . ?
C57 C58 C53 120.73(11) . . ?
C57 C58 C59 130.46(11) . . ?
C53 C58 C59 108.80(9) . . ?
C58 C59 C60 113.78(9) . . ?
C58 C59 C68 113.98(9) . . ?
C60 C59 C68 109.55(9) . . ?
C58 C59 C52 103.18(9) . . ?
C60 C59 C52 100.93(8) . . ?
C68 C59 C52 114.67(9) . . ?
C61 C60 C65 120.76(11) . . ?
C61 C60 C59 129.82(10) . . ?
C65 C60 C59 109.34(10) . . ?
C60 C61 C62 119.17(11) . . ?
C60 C61 H61 120.4 . . ?
C62 C61 H61 120.4 . . ?
C63 C62 C61 119.79(11) . . ?
C63 C62 H62 120.1 . . ?
C61 C62 H62 120.1 . . ?
C62 C63 C64 121.51(11) . . ?
C62 C63 H63 119.2 . . ?
C64 C63 H63 119.2 . . ?
C63 C64 C65 118.28(10) . . ?
C63 C64 H64 120.9 . . ?
C65 C64 H64 120.9 . . ?
N8 C65 C64 128.71(10) . . ?
N8 C65 C60 110.87(10) . . ?
C64 C65 C60 120.41(11) . . ?
N7 C66 H66A 109.5 . . ?
N7 C66 H66B 109.5 . . ?
H66A C66 H66B 109.5 . . ?
N7 C66 H66C 109.5 . . ?
H66A C66 H66C 109.5 . . ?
H66B C66 H66C 109.5 . . ?
C52 C67 H67A 109.5 . . ?
C52 C67 H67B 109.5 . . ?
H67A C67 H67B 109.5 . . ?
C52 C67 H67C 109.5 . . ?
H67A C67 H67C 109.5 . . ?
H67B C67 H67C 109.5 . . ?
C59 C68 H68A 109.5 . . ?
C59 C68 H68B 109.5 . . ?
H68A C68 H68B 109.5 . . ?
C59 C68 H68C 109.5 . . ?
H68A C68 H68C 109.5 . . ?
H68B C68 H68C 109.5 . . ?

loop_
_geom_bond_atom_site_label_1
_geom_bond_atom_site_label_2
_geom_bond_distance
_geom_bond_site_symmetry_2
_geom_bond_publ_flag
N1 C2 1.3927(13) . ?
N1 C15 1.4509(14) . ?
N1 C1 1.4645(13) . ?
N2 C14 1.4048(13) . ?
N2 C1 1.4967(13) . ?
N2 H1N 0.893(14) . ?
C1 C16 1.5195(14) . ?
C1 C8 1.5769(14) . ?
C2 C3 1.3893(15) . ?
C2 C7 1.3975(15) . ?
C3 C4 1.3970(16) . ?
C3 H3 0.9500 . ?
C4 C5 1.3881(17) . ?
C4 H4 0.9500 . ?
C5 C6 1.3985(15) . ?
C5 H5 0.9500 . ?
C6 C7 1.3777(15) . ?
C6 H6 0.9500 . ?
C7 C8 1.5191(14) . ?
C8 C9 1.5096(15) . ?
C8 C17 1.5295(14) . ?
C9 C10 1.3867(15) . ?
C9 C14 1.3928(15) . ?
C10 C11 1.3945(18) . ?
C10 H10 0.9500 . ?
C11 C12 1.390(2) . ?
C11 H11 0.9500 . ?
C12 C13 1.3921(17) . ?
C12 H12 0.9500 . ?
C13 C14 1.3893(16) . ?
C13 H13 0.9500 . ?
C15 H15A 0.9800 . ?
C15 H15B 0.9800 . ?
C15 H15C 0.9800 . ?
C16 H16A 0.9800 . ?
C16 H16B 0.9800 . ?
C16 H16C 0.9800 . ?
C17 H17A 0.9800 . ?
C17 H17B 0.9800 . ?
C17 H17C 0.9800 . ?
N3 C19 1.3826(14) . ?
N3 C32 1.4457(15) . ?
N3 C18 1.4725(14) . ?
N4 C31 1.3960(16) . ?
N4 C18 1.4870(14) . ?
N4 H2N 0.896(15) . ?
C18 C33 1.5165(15) . ?
C18 C25 1.5831(15) . ?
C19 C24 1.3954(15) . ?
C19 C20 1.3968(15) . ?
C20 C21 1.3908(17) . ?
C20 H20 0.9500 . ?
C21 C22 1.3836(19) . ?
C21 H21 0.9500 . ?
C22 C23 1.3990(17) . ?
C22 H22 0.9500 . ?
C23 C24 1.3789(15) . ?
C23 H23 0.9500 . ?
C24 C25 1.5210(14) . ?
C25 C26 1.5131(15) . ?
C25 C34 1.5295(15) . ?
C26 C27 1.3837(17) . ?
C26 C31 1.3960(16) . ?
C27 C28 1.3962(18) . ?
C27 H27 0.9500 . ?
C28 C29 1.384(2) . ?
C28 H28 0.9500 . ?
C29 C30 1.394(2) . ?
C29 H29 0.9500 . ?
C30 C31 1.3939(16) . ?
C30 H30 0.9500 . ?
C32 H32A 0.9800 . ?
C32 H32B 0.9800 . ?
C32 H32C 0.9800 . ?
C33 H33A 0.9800 . ?
C33 H33B 0.9800 . ?
C33 H33C 0.9800 . ?
C34 H34A 0.9800 . ?
C34 H34B 0.9800 . ?
C34 H34C 0.9800 . ?
N5 C36 1.3941(14) . ?
N5 C49 1.4561(14) . ?
N5 C35 1.4652(13) . ?
N6 C48 1.3991(14) . ?
N6 C35 1.4923(13) . ?
N6 H3N 0.899(14) . ?
C35 C50 1.5213(14) . ?
C35 C42 1.5751(14) . ?
C36 C37 1.3905(15) . ?
C36 C41 1.3981(15) . ?
C37 C38 1.3980(17) . ?
C37 H37 0.9500 . ?
C38 C39 1.3857(17) . ?
C38 H38 0.9500 . ?
C39 C40 1.4012(16) . ?
C39 H39 0.9500 . ?
C40 C41 1.3788(15) . ?
C40 H40 0.9500 . ?
C41 C42 1.5219(14) . ?
C42 C43 1.5139(15) . ?
C42 C51 1.5297(14) . ?
C43 C44 1.3828(15) . ?
C43 C48 1.3982(15) . ?
C44 C45 1.3989(17) . ?
C44 H44 0.9500 . ?
C45 C46 1.3908(19) . ?
C45 H45 0.9500 . ?
C46 C47 1.3953(17) . ?
C46 H46 0.9500 . ?
C47 C48 1.3923(15) . ?
C47 H47 0.9500 . ?
C49 H49A 0.9800 . ?
C49 H49B 0.9800 . ?
C49 H49C 0.9800 . ?
C50 H50A 0.9800 . ?
C50 H50B 0.9800 . ?
C50 H50C 0.9800 . ?
C51 H51A 0.9800 . ?
C51 H51B 0.9800 . ?
C51 H51C 0.9800 . ?
N7 C53 1.3733(14) . ?
N7 C66 1.4402(15) . ?
N7 C52 1.4854(14) . ?
N8 C65 1.3853(15) . ?
N8 C52 1.4523(14) . ?
N8 H4N 0.853(15) . ?
C52 C67 1.5198(16) . ?
C52 C59 1.5804(15) . ?
C53 C54 1.3933(16) . ?
C53 C58 1.4012(16) . ?
C54 C55 1.4004(18) . ?
C54 H54 0.9500 . ?
C55 C56 1.380(2) . ?
C55 H55 0.9500 . ?
C56 C57 1.4053(18) . ?
C56 H56 0.9500 . ?
C57 C58 1.3764(16) . ?
C57 H57 0.9500 . ?
C58 C59 1.5115(15) . ?
C59 C60 1.5265(15) . ?
C59 C68 1.5300(15) . ?
C60 C61 1.3807(16) . ?
C60 C65 1.4016(15) . ?
C61 C62 1.3983(17) . ?
C61 H61 0.9500 . ?
C62 C63 1.3911(17) . ?
C62 H62 0.9500 . ?
C63 C64 1.3916(18) . ?
C63 H63 0.9500 . ?
C64 C65 1.3932(16) . ?
C64 H64 0.9500 . ?
C66 H66A 0.9800 . ?
C66 H66B 0.9800 . ?
C66 H66C 0.9800 . ?
C67 H67A 0.9800 . ?
C67 H67B 0.9800 . ?
C67 H67C 0.9800 . ?
C68 H68A 0.9800 . ?
C68 H68B 0.9800 . ?
C68 H68C 0.9800 . ?

loop_
_geom_torsion_atom_site_label_1
_geom_torsion_atom_site_label_2
_geom_torsion_atom_site_label_3
_geom_torsion_atom_site_label_4
_geom_torsion
_geom_torsion_site_symmetry_1
_geom_torsion_site_symmetry_2
_geom_torsion_site_symmetry_3
_geom_torsion_site_symmetry_4
_geom_torsion_publ_flag
C2 N1 C1 N2 -84.26(10) . . . . ?
C15 N1 C1 N2 56.61(12) . . . . ?
C2 N1 C1 C16 151.53(9) . . . . ?
C15 N1 C1 C16 -67.60(12) . . . . ?
C2 N1 C1 C8 26.02(10) . . . . ?
C15 N1 C1 C8 166.88(9) . . . . ?
C14 N2 C1 N1 132.41(9) . . . . ?
C14 N2 C1 C16 -102.94(10) . . . . ?
C14 N2 C1 C8 21.46(10) . . . . ?
C15 N1 C2 C3 21.11(16) . . . . ?
C1 N1 C2 C3 162.12(10) . . . . ?
C15 N1 C2 C7 -160.21(9) . . . . ?
C1 N1 C2 C7 -19.20(11) . . . . ?
N1 C2 C3 C4 178.41(10) . . . . ?
C7 C2 C3 C4 -0.15(15) . . . . ?
C2 C3 C4 C5 -0.73(16) . . . . ?
C3 C4 C5 C6 0.55(17) . . . . ?
C4 C5 C6 C7 0.53(16) . . . . ?
C5 C6 C7 C2 -1.42(16) . . . . ?
C5 C6 C7 C8 177.45(10) . . . . ?
C3 C2 C7 C6 1.25(16) . . . . ?
N1 C2 C7 C6 -177.55(9) . . . . ?
C3 C2 C7 C8 -177.84(9) . . . . ?
N1 C2 C7 C8 3.36(12) . . . . ?
C6 C7 C8 C9 -58.19(14) . . . . ?
C2 C7 C8 C9 120.79(9) . . . . ?
C6 C7 C8 C17 70.15(14) . . . . ?
C2 C7 C8 C17 -110.87(10) . . . . ?
C6 C7 C8 C1 -166.76(10) . . . . ?
C2 C7 C8 C1 12.22(11) . . . . ?
N1 C1 C8 C9 -137.03(8) . . . . ?
N2 C1 C8 C9 -20.48(9) . . . . ?
C16 C1 C8 C9 100.37(10) . . . . ?
N1 C1 C8 C7 -22.48(10) . . . . ?
N2 C1 C8 C7 94.06(9) . . . . ?
C16 C1 C8 C7 -145.08(9) . . . . ?
N1 C1 C8 C17 97.59(10) . . . . ?
N2 C1 C8 C17 -145.87(9) . . . . ?
C16 C1 C8 C17 -25.02(13) . . . . ?
C7 C8 C9 C10 81.12(14) . . . . ?
C17 C8 C9 C10 -45.43(15) . . . . ?
C1 C8 C9 C10 -171.51(11) . . . . ?
C7 C8 C9 C14 -93.97(10) . . . . ?
C17 C8 C9 C14 139.48(9) . . . . ?
C1 C8 C9 C14 13.40(11) . . . . ?
C14 C9 C10 C11 -0.25(16) . . . . ?
C8 C9 C10 C11 -174.88(11) . . . . ?
C9 C10 C11 C12 0.19(18) . . . . ?
C10 C11 C12 C13 0.17(19) . . . . ?
C11 C12 C13 C14 -0.46(18) . . . . ?
C12 C13 C14 C9 0.40(16) . . . . ?
C12 C13 C14 N2 175.58(10) . . . . ?
C10 C9 C14 C13 -0.06(16) . . . . ?
C8 C9 C14 C13 175.60(9) . . . . ?
C10 C9 C14 N2 -175.93(9) . . . . ?
C8 C9 C14 N2 -0.27(12) . . . . ?
C1 N2 C14 C13 170.31(10) . . . . ?
C1 N2 C14 C9 -14.11(11) . . . . ?
C19 N3 C18 N4 -91.60(11) . . . . ?
C32 N3 C18 N4 52.13(14) . . . . ?
C19 N3 C18 C33 144.96(9) . . . . ?
C32 N3 C18 C33 -71.31(13) . . . . ?
C19 N3 C18 C25 19.76(11) . . . . ?
C32 N3 C18 C25 163.49(10) . . . . ?
C31 N4 C18 N3 129.66(10) . . . . ?
C31 N4 C18 C33 -107.62(11) . . . . ?
C31 N4 C18 C25 17.92(11) . . . . ?
C32 N3 C19 C24 -157.94(11) . . . . ?
C18 N3 C19 C24 -14.51(12) . . . . ?
C32 N3 C19 C20 24.31(17) . . . . ?
C18 N3 C19 C20 167.74(10) . . . . ?
N3 C19 C20 C21 177.13(11) . . . . ?
C24 C19 C20 C21 -0.43(16) . . . . ?
C19 C20 C21 C22 -0.10(17) . . . . ?
C20 C21 C22 C23 0.30(19) . . . . ?
C21 C22 C23 C24 0.03(18) . . . . ?
C22 C23 C24 C19 -0.55(17) . . . . ?
C22 C23 C24 C25 -179.95(11) . . . . ?
N3 C19 C24 C23 -177.18(10) . . . . ?
C20 C19 C24 C23 0.76(16) . . . . ?
N3 C19 C24 C25 2.33(12) . . . . ?
C20 C19 C24 C25 -179.73(9) . . . . ?
C23 C24 C25 C26 -61.62(15) . . . . ?
C19 C24 C25 C26 118.93(10) . . . . ?
C23 C24 C25 C34 65.57(15) . . . . ?
C19 C24 C25 C34 -113.87(10) . . . . ?
C23 C24 C25 C18 -171.02(11) . . . . ?
C19 C24 C25 C18 9.53(11) . . . . ?
N3 C18 C25 C26 -133.51(8) . . . . ?
N4 C18 C25 C26 -16.13(10) . . . . ?
C33 C18 C25 C26 105.77(10) . . . . ?
N3 C18 C25 C24 -17.08(10) . . . . ?
N4 C18 C25 C24 100.30(9) . . . . ?
C33 C18 C25 C24 -137.80(9) . . . . ?
N3 C18 C25 C34 103.04(10) . . . . ?
N4 C18 C25 C34 -139.58(9) . . . . ?
C33 C18 C25 C34 -17.68(13) . . . . ?
C24 C25 C26 C27 79.78(14) . . . . ?
C34 C25 C26 C27 -46.37(15) . . . . ?
C18 C25 C26 C27 -171.66(11) . . . . ?
C24 C25 C26 C31 -98.99(10) . . . . ?
C34 C25 C26 C31 134.85(10) . . . . ?
C18 C25 C26 C31 9.56(11) . . . . ?
C31 C26 C27 C28 -0.66(17) . . . . ?
C25 C26 C27 C28 -179.31(11) . . . . ?
C26 C27 C28 C29 -0.27(18) . . . . ?
C27 C28 C29 C30 1.26(19) . . . . ?
C28 C29 C30 C31 -1.28(18) . . . . ?
C29 C30 C31 N4 178.16(11) . . . . ?
C29 C30 C31 C26 0.33(17) . . . . ?
C18 N4 C31 C30 169.22(11) . . . . ?
C18 N4 C31 C26 -12.80(13) . . . . ?
C27 C26 C31 C30 0.63(16) . . . . ?
C25 C26 C31 C30 179.54(10) . . . . ?
C27 C26 C31 N4 -177.52(10) . . . . ?
C25 C26 C31 N4 1.38(12) . . . . ?
C36 N5 C35 N6 81.52(10) . . . . ?
C49 N5 C35 N6 -57.68(12) . . . . ?
C36 N5 C35 C50 -153.30(9) . . . . ?
C49 N5 C35 C50 67.50(12) . . . . ?
C36 N5 C35 C42 -27.91(10) . . . . ?
C49 N5 C35 C42 -167.12(9) . . . . ?
C48 N6 C35 N5 -137.03(9) . . . . ?
C48 N6 C35 C50 97.53(10) . . . . ?
C48 N6 C35 C42 -26.36(10) . . . . ?
C49 N5 C36 C37 -23.52(16) . . . . ?
C35 N5 C36 C37 -162.53(11) . . . . ?
C49 N5 C36 C41 158.69(10) . . . . ?
C35 N5 C36 C41 19.67(11) . . . . ?
N5 C36 C37 C38 -175.71(10) . . . . ?
C41 C36 C37 C38 1.89(16) . . . . ?
C36 C37 C38 C39 -0.78(17) . . . . ?
C37 C38 C39 C40 -0.22(17) . . . . ?
C38 C39 C40 C41 0.13(16) . . . . ?
C39 C40 C41 C36 0.98(15) . . . . ?
C39 C40 C41 C42 178.81(10) . . . . ?
C37 C36 C41 C40 -2.03(16) . . . . ?
N5 C36 C41 C40 175.95(9) . . . . ?
C37 C36 C41 C42 179.73(9) . . . . ?
N5 C36 C41 C42 -2.28(12) . . . . ?
C40 C41 C42 C43 59.47(14) . . . . ?
C36 C41 C42 C43 -122.51(10) . . . . ?
C40 C41 C42 C51 -70.23(14) . . . . ?
C36 C41 C42 C51 107.79(10) . . . . ?
C40 C41 C42 C35 167.68(11) . . . . ?
C36 C41 C42 C35 -14.30(10) . . . . ?
N5 C35 C42 C43 140.83(8) . . . . ?
N6 C35 C42 C43 24.72(9) . . . . ?
C50 C35 C42 C43 -96.26(10) . . . . ?
N5 C35 C42 C41 24.89(10) . . . . ?
N6 C35 C42 C41 -91.22(9) . . . . ?
C50 C35 C42 C41 147.80(9) . . . . ?
N5 C35 C42 C51 -93.64(10) . . . . ?
N6 C35 C42 C51 150.25(9) . . . . ?
C50 C35 C42 C51 29.28(13) . . . . ?
C41 C42 C43 C44 -86.00(14) . . . . ?
C51 C42 C43 C44 41.25(15) . . . . ?
C35 C42 C43 C44 166.98(11) . . . . ?
C41 C42 C43 C48 91.19(10) . . . . ?
C51 C42 C43 C48 -141.55(9) . . . . ?
C35 C42 C43 C48 -15.82(11) . . . . ?
C48 C43 C44 C45 -0.17(16) . . . . ?
C42 C43 C44 C45 176.75(10) . . . . ?
C43 C44 C45 C46 0.01(17) . . . . ?
C44 C45 C46 C47 0.29(18) . . . . ?
C45 C46 C47 C48 -0.40(17) . . . . ?
C46 C47 C48 C43 0.23(16) . . . . ?
C46 C47 C48 N6 -176.50(10) . . . . ?
C44 C43 C48 C47 0.05(16) . . . . ?
C42 C43 C48 C47 -177.50(9) . . . . ?
C44 C43 C48 N6 177.29(9) . . . . ?
C42 C43 C48 N6 -0.26(12) . . . . ?
C35 N6 C48 C47 -165.31(10) . . . . ?
C35 N6 C48 C43 17.66(11) . . . . ?
C65 N8 C52 N7 94.14(11) . . . . ?
C65 N8 C52 C67 -141.98(10) . . . . ?
C65 N8 C52 C59 -14.27(12) . . . . ?
C53 N7 C52 N8 -133.64(10) . . . . ?
C66 N7 C52 N8 70.86(13) . . . . ?
C53 N7 C52 C67 102.31(11) . . . . ?
C66 N7 C52 C67 -53.18(14) . . . . ?
C53 N7 C52 C59 -22.67(11) . . . . ?
C66 N7 C52 C59 -178.17(10) . . . . ?
C66 N7 C53 C54 -11.08(18) . . . . ?
C52 N7 C53 C54 -166.38(11) . . . . ?
C66 N7 C53 C58 171.00(10) . . . . ?
C52 N7 C53 C58 15.70(13) . . . . ?
N7 C53 C54 C55 -177.15(11) . . . . ?
C58 C53 C54 C55 0.58(17) . . . . ?
C53 C54 C55 C56 -0.65(18) . . . . ?
C54 C55 C56 C57 0.2(2) . . . . ?
C55 C56 C57 C58 0.29(18) . . . . ?
C56 C57 C58 C53 -0.35(17) . . . . ?
C56 C57 C58 C59 178.05(11) . . . . ?
N7 C53 C58 C57 178.02(10) . . . . ?
C54 C53 C58 C57 -0.09(17) . . . . ?
N7 C53 C58 C59 -0.70(13) . . . . ?
C54 C53 C58 C59 -178.81(10) . . . . ?
C57 C58 C59 C60 -83.21(15) . . . . ?
C53 C58 C59 C60 95.35(11) . . . . ?
C57 C58 C59 C68 43.39(17) . . . . ?
C53 C58 C59 C68 -138.05(10) . . . . ?
C57 C58 C59 C52 168.38(12) . . . . ?
C53 C58 C59 C52 -13.07(11) . . . . ?
N8 C52 C59 C58 134.97(9) . . . . ?
N7 C52 C59 C58 20.58(10) . . . . ?
C67 C52 C59 C58 -100.59(11) . . . . ?
N8 C52 C59 C60 17.13(10) . . . . ?
N7 C52 C59 C60 -97.26(9) . . . . ?
C67 C52 C59 C60 141.57(10) . . . . ?
N8 C52 C59 C68 -100.50(11) . . . . ?
N7 C52 C59 C68 145.11(10) . . . . ?
C67 C52 C59 C68 23.94(14) . . . . ?
C58 C59 C60 C61 58.66(15) . . . . ?
C68 C59 C60 C61 -70.22(15) . . . . ?
C52 C59 C60 C61 168.47(11) . . . . ?
C58 C59 C60 C65 -124.81(10) . . . . ?
C68 C59 C60 C65 106.31(10) . . . . ?
C52 C59 C60 C65 -15.00(11) . . . . ?
C65 C60 C61 C62 -0.73(17) . . . . ?
C59 C60 C61 C62 175.46(11) . . . . ?
C60 C61 C62 C63 -1.77(17) . . . . ?
C61 C62 C63 C64 2.03(18) . . . . ?
C62 C63 C64 C65 0.25(17) . . . . ?
C52 N8 C65 C64 -173.85(11) . . . . ?
C52 N8 C65 C60 4.81(13) . . . . ?
C63 C64 C65 N8 175.78(11) . . . . ?
C63 C64 C65 C60 -2.77(16) . . . . ?
C61 C60 C65 N8 -175.74(10) . . . . ?
C59 C60 C65 N8 7.36(12) . . . . ?
C61 C60 C65 C64 3.05(16) . . . . ?
C59 C60 C65 C64 -173.85(10) . . . . ?
